data_4112669
loop_
_publ_author_name
'Wing-Yin Lo'
'Chi-Ho Lam'
'Vivian Wing-Wah Yam'
'Nianyong Zhu'
'Kung-Kai Cheung'
'Sofiane Fathallah'
'Sabri Messaoudi'
'Boris Le Guennic'
'Samia Kahlal'
'Jean-Fran\,cois Halet'

_publ_section_title
;
 Synthesis, Photophysics, Electrochemistry, Theoretical, and Transient
 Absorption Studies of Luminescent Copper(I) and Silver(I) Diynyl
 Complexes. X-ray Crystal Structures of
 [Cu3(\m-dppm)3(\m3-\h1-C\\tbCC\\tbCPh)2]PF6 and
 [Cu3(\m-dppm)3(\m3-\h1-C\\tbCC\\tbCH)2]PF6
;
_journal_name_full 'Journal of the American Chemical Society'
_journal_page_first 7300
_journal_page_last 7310
_journal_paper_doi 10.1021/ja049300x
_journal_volume 126
_journal_year 2004
_chemical_formula_moiety 'C83 H68 Cu3 F6 P7'
_chemical_formula_sum 'C83 H68 Cu3 F6 P7'
_chemical_formula_weight 1586.78
_chemical_name_systematic
;
 ?
;
_space_group_IT_number 14
_symmetry_cell_setting monoclinic
_symmetry_space_group_name_Hall '-P 2yn'
_symmetry_space_group_name_H-M 'P 1 21/n 1'
_atom_sites_solution_hydrogens geom
_atom_sites_solution_primary direct
_atom_sites_solution_secondary difmap
_audit_creation_method SHELXL-97
_cell_angle_alpha 90.00
_cell_angle_beta 106.80(3)
_cell_angle_gamma 90.00
_cell_formula_units_Z 4
_cell_length_a 14.633(2)
_cell_length_b 27.457(4)
_cell_length_c 19.035(3)
_cell_measurement_reflns_used 0
_cell_measurement_temperature 301(2)
_cell_measurement_theta_max 0
_cell_measurement_theta_min 0
_cell_volume 7321(2)
_computing_molecular_graphics 'Ortep-3 for Windows (Farrugia, 1997)'
_computing_publication_material 'WinGX publication routines (Farrugia, 1999)'
_computing_structure_refinement 'SHELXL-97 (Sheldrick, 1997)'
_diffrn_ambient_temperature 301(2)
_diffrn_measured_fraction_theta_full 0.876
_diffrn_measured_fraction_theta_max 0.876
_diffrn_radiation_monochromator graphite
_diffrn_radiation_source 'fine-focus sealed tube'
_diffrn_radiation_type MoK\a
_diffrn_radiation_wavelength 0.71073
_diffrn_reflns_av_R_equivalents 0.0704
_diffrn_reflns_av_sigmaI/netI 0.0804
_diffrn_reflns_limit_h_max 17
_diffrn_reflns_limit_h_min -17
_diffrn_reflns_limit_k_max 33
_diffrn_reflns_limit_k_min -33
_diffrn_reflns_limit_l_max 22
_diffrn_reflns_limit_l_min -22
_diffrn_reflns_number 41952
_diffrn_reflns_theta_full 25.52
_diffrn_reflns_theta_max 25.52
_diffrn_reflns_theta_min 1.34
_exptl_absorpt_coefficient_mu 1.077
_exptl_crystal_colour 'orange red'
_exptl_crystal_density_diffrn 1.440
_exptl_crystal_description prism
_exptl_crystal_F_000 3248
_exptl_crystal_size_max 0.4
_exptl_crystal_size_mid 0.25
_exptl_crystal_size_min 0.2
_refine_diff_density_max 0.639
_refine_diff_density_min -0.761
_refine_diff_density_rms 0.124
_refine_ls_extinction_method none
_refine_ls_goodness_of_fit_ref 1.009
_refine_ls_hydrogen_treatment mixed
_refine_ls_matrix_type full
_refine_ls_number_parameters 892
_refine_ls_number_reflns 11980
_refine_ls_number_restraints 0
_refine_ls_restrained_S_all 1.009
_refine_ls_R_factor_all 0.0813
_refine_ls_R_factor_gt 0.0527
_refine_ls_shift/su_max 0.007
_refine_ls_shift/su_mean 0.001
_refine_ls_structure_factor_coef Fsqd
_refine_ls_weighting_details 'calc w=1/[\s^2^(Fo^2^)+(0.1014P)^2^+0.0000P] where P=(Fo^2^+2Fc^2^)/3'
_refine_ls_weighting_scheme calc
_refine_ls_wR_factor_gt 0.1437
_refine_ls_wR_factor_ref 0.1678
_reflns_number_gt 8221
_reflns_number_total 11980
_reflns_threshold_expression >2sigma(I)
_cod_data_source_file ja049300xsi20040328_114108.cif
_cod_data_source_block mar99
_cod_original_cell_volume 7321.4(19)
_cod_original_sg_symbol_H-M 'P 21/n'
_cod_database_code 4112669

loop_
_symmetry_equiv_pos_as_xyz
'x, y, z'
'-x+1/2, y+1/2, -z+1/2'
'-x, -y, -z'
'x-1/2, -y-1/2, z-1/2'

loop_
_atom_site_label
_atom_site_type_symbol
_atom_site_fract_x
_atom_site_fract_y
_atom_site_fract_z
_atom_site_U_iso_or_equiv
_atom_site_adp_type
_atom_site_occupancy
_atom_site_symmetry_multiplicity
_atom_site_calc_flag
_atom_site_refinement_flags
Cu1 Cu 0.64398(4) 0.243481(19) 0.77524(3) 0.04157(16) Uani 1 1 d .
Cu2 Cu 0.52424(4) 0.205968(19) 0.85142(3) 0.04628(17) Uani 1 1 d .
Cu3 Cu 0.65994(4) 0.151536(19) 0.80112(3) 0.04295(17) Uani 1 1 d .
P1 P 0.59900(9) 0.32287(4) 0.78531(7) 0.0418(3) Uani 1 1 d .
P2 P 0.45402(8) 0.28018(4) 0.85577(6) 0.0399(3) Uani 1 1 d .
P3 P 0.47379(8) 0.13734(4) 0.89885(6) 0.0377(3) Uani 1 1 d .
P4 P 0.60370(8) 0.07948(4) 0.83053(6) 0.0394(3) Uani 1 1 d .
P5 P 0.76936(9) 0.13584(4) 0.73671(7) 0.0436(3) Uani 1 1 d .
P6 P 0.75419(9) 0.24347(4) 0.70961(7) 0.0419(3) Uani 1 1 d .
P7 P 0.81627(17) 0.01262(7) 0.32495(11) 0.0891(6) Uani 1 1 d .
C1 C 0.5261(4) 0.19853(18) 0.7331(3) 0.0484(12) Uani 1 1 d .
C2 C 0.4588(4) 0.1772(2) 0.7085(3) 0.0569(13) Uani 1 1 d .
C3 C 0.3738(4) 0.1506(2) 0.6787(3) 0.0666(15) Uani 1 1 d .
C4 C 0.3019(5) 0.1283(3) 0.6563(4) 0.095(2) Uani 1 1 d .
H4 H 0.2456 0.1107 0.6387 0.114 Uiso 1 1 calc R
C5 C 0.7019(4) 0.20537(17) 0.8816(3) 0.0521(12) Uani 1 1 d .
C6 C 0.7423(4) 0.21621(18) 0.9407(3) 0.0554(13) Uani 1 1 d .
C7 C 0.7901(5) 0.2307(2) 1.0110(4) 0.0849(19) Uani 1 1 d .
C8 C 0.8284(7) 0.2441(3) 1.0734(5) 0.131(3) Uani 1 1 d .
H8 H 0.8577 0.2544 1.1212 0.157 Uiso 1 1 calc R
C9 C 0.4747(3) 0.32357(17) 0.7882(2) 0.0469(11) Uani 1 1 d .
H9A H 0.4329 0.3155 0.7400 0.056 Uiso 1 1 calc R
H9B H 0.4586 0.3561 0.8005 0.056 Uiso 1 1 calc R
C10 C 0.5936(3) 0.35806(16) 0.7024(3) 0.0466(11) Uani 1 1 d .
C11 C 0.6692(4) 0.38742(18) 0.7005(3) 0.0556(13) Uani 1 1 d .
H11 H 0.7195 0.3921 0.7428 0.067 Uiso 1 1 calc R
C12 C 0.6705(4) 0.4101(2) 0.6357(3) 0.0687(16) Uani 1 1 d .
H12 H 0.7217 0.4300 0.6350 0.082 Uiso 1 1 calc R
C13 C 0.5979(5) 0.4035(2) 0.5734(4) 0.0759(18) Uani 1 1 d .
H13 H 0.6001 0.4186 0.5302 0.091 Uiso 1 1 calc R
C14 C 0.5208(5) 0.3746(3) 0.5736(3) 0.0805(18) Uani 1 1 d .
H14 H 0.4710 0.3700 0.5308 0.097 Uiso 1 1 calc R
C15 C 0.5186(4) 0.3524(2) 0.6386(3) 0.0690(16) Uani 1 1 d .
H15 H 0.4663 0.3334 0.6395 0.083 Uiso 1 1 calc R
C16 C 0.6592(4) 0.36425(18) 0.8585(3) 0.0515(12) Uani 1 1 d .
C17 C 0.6297(5) 0.4123(2) 0.8613(4) 0.0736(17) Uani 1 1 d .
H17 H 0.5790 0.4243 0.8236 0.088 Uiso 1 1 calc R
C18 C 0.6743(6) 0.4425(3) 0.9188(4) 0.094(2) Uani 1 1 d .
H18 H 0.6536 0.4744 0.9201 0.112 Uiso 1 1 calc R
C19 C 0.7493(7) 0.4251(3) 0.9742(4) 0.109(3) Uani 1 1 d .
H19 H 0.7795 0.4451 1.0134 0.131 Uiso 1 1 calc R
C20 C 0.7793(6) 0.3785(3) 0.9716(4) 0.096(2) Uani 1 1 d .
H20 H 0.8310 0.3670 1.0089 0.116 Uiso 1 1 calc R
C21 C 0.7349(4) 0.3480(2) 0.9149(3) 0.0672(15) Uani 1 1 d .
H21 H 0.7562 0.3162 0.9145 0.081 Uiso 1 1 calc R
C22 C 0.3241(3) 0.28004(17) 0.8252(2) 0.0423(11) Uani 1 1 d .
C23 C 0.2761(4) 0.23831(19) 0.7946(3) 0.0581(13) Uani 1 1 d .
H23 H 0.3103 0.2101 0.7928 0.070 Uiso 1 1 calc R
C24 C 0.1771(4) 0.2380(2) 0.7666(3) 0.0668(15) Uani 1 1 d .
H24 H 0.1450 0.2098 0.7463 0.080 Uiso 1 1 calc R
C25 C 0.1273(4) 0.2802(3) 0.7696(3) 0.0702(16) Uani 1 1 d .
H25 H 0.0611 0.2803 0.7513 0.084 Uiso 1 1 calc R
C26 C 0.1740(4) 0.3219(2) 0.7991(3) 0.0671(15) Uani 1 1 d .
H26 H 0.1396 0.3502 0.8003 0.080 Uiso 1 1 calc R
C27 C 0.2719(4) 0.32202(19) 0.8269(3) 0.0555(13) Uani 1 1 d .
H27 H 0.3033 0.3504 0.8471 0.067 Uiso 1 1 calc R
C28 C 0.4840(3) 0.31123(18) 0.9441(3) 0.0473(11) Uani 1 1 d .
C29 C 0.4881(4) 0.3615(2) 0.9534(3) 0.0637(15) Uani 1 1 d .
H29 H 0.4737 0.3819 0.9126 0.076 Uiso 1 1 calc R
C30 C 0.5138(5) 0.3813(3) 1.0235(4) 0.0818(19) Uani 1 1 d .
H30 H 0.5167 0.4149 1.0296 0.098 Uiso 1 1 calc R
C31 C 0.5348(5) 0.3518(3) 1.0833(4) 0.098(3) Uani 1 1 d .
H31 H 0.5540 0.3654 1.1300 0.117 Uiso 1 1 calc R
C32 C 0.5281(6) 0.3016(3) 1.0756(4) 0.100(2) Uani 1 1 d .
H32 H 0.5397 0.2817 1.1168 0.120 Uiso 1 1 calc R
C33 C 0.5038(5) 0.2815(2) 1.0059(3) 0.0737(17) Uani 1 1 d .
H33 H 0.5007 0.2478 1.0003 0.088 Uiso 1 1 calc R
C34 C 0.4854(3) 0.08411(16) 0.8446(2) 0.0430(10) Uani 1 1 d .
H34A H 0.4375 0.0858 0.7972 0.052 Uiso 1 1 calc R
H34B H 0.4732 0.0550 0.8692 0.052 Uiso 1 1 calc R
C35 C 0.5371(3) 0.12161(17) 0.9932(2) 0.0435(11) Uani 1 1 d .
C36 C 0.6006(4) 0.15471(19) 1.0368(3) 0.0545(13) Uani 1 1 d .
H36 H 0.6102 0.1846 1.0171 0.065 Uiso 1 1 calc R
C37 C 0.6500(4) 0.1440(2) 1.1094(3) 0.0695(16) Uani 1 1 d .
H37 H 0.6908 0.1669 1.1384 0.083 Uiso 1 1 calc R
C38 C 0.6378(4) 0.0993(2) 1.1379(3) 0.0714(16) Uani 1 1 d .
H38 H 0.6722 0.0916 1.1858 0.086 Uiso 1 1 calc R
C39 C 0.5761(4) 0.0663(2) 1.0968(3) 0.0660(15) Uani 1 1 d .
H39 H 0.5683 0.0363 1.1170 0.079 Uiso 1 1 calc R
C40 C 0.5240(4) 0.07682(18) 1.0241(3) 0.0534(13) Uani 1 1 d .
H40 H 0.4809 0.0542 0.9966 0.064 Uiso 1 1 calc R
C41 C 0.3486(3) 0.13349(16) 0.8981(2) 0.0429(11) Uani 1 1 d .
C42 C 0.2801(3) 0.10952(19) 0.8432(3) 0.0530(12) Uani 1 1 d .
H42 H 0.2983 0.0930 0.8067 0.064 Uiso 1 1 calc R
C43 C 0.1835(4) 0.1098(2) 0.8420(3) 0.0643(14) Uani 1 1 d .
H43 H 0.1380 0.0940 0.8046 0.077 Uiso 1 1 calc R
C44 C 0.1572(4) 0.1336(2) 0.8964(3) 0.0655(15) Uani 1 1 d .
H44 H 0.0934 0.1341 0.8958 0.079 Uiso 1 1 calc R
C45 C 0.2245(4) 0.1566(2) 0.9517(3) 0.0655(15) Uani 1 1 d .
H45 H 0.2062 0.1719 0.9891 0.079 Uiso 1 1 calc R
C46 C 0.3192(3) 0.15730(18) 0.9525(3) 0.0513(12) Uani 1 1 d .
H46 H 0.3638 0.1738 0.9896 0.062 Uiso 1 1 calc R
C47 C 0.6728(3) 0.04816(16) 0.9133(3) 0.0447(11) Uani 1 1 d .
C48 C 0.7338(3) 0.07493(19) 0.9698(3) 0.0537(12) Uani 1 1 d .
H48 H 0.7433 0.1079 0.9629 0.064 Uiso 1 1 calc R
C49 C 0.7806(4) 0.0531(2) 1.0364(3) 0.0676(15) Uani 1 1 d .
H49 H 0.8193 0.0715 1.0744 0.081 Uiso 1 1 calc R
C50 C 0.7694(4) 0.0042(2) 1.0455(4) 0.0731(17) Uani 1 1 d .
H50 H 0.8018 -0.0106 1.0897 0.088 Uiso 1 1 calc R
C51 C 0.7113(4) -0.0233(2) 0.9905(3) 0.0664(16) Uani 1 1 d .
H51 H 0.7045 -0.0565 0.9974 0.080 Uiso 1 1 calc R
C52 C 0.6624(4) -0.00163(17) 0.9243(3) 0.0540(13) Uani 1 1 d .
H52 H 0.6225 -0.0203 0.8872 0.065 Uiso 1 1 calc R
C53 C 0.5871(3) 0.03512(16) 0.7574(3) 0.0478(12) Uani 1 1 d .
C54 C 0.5012(4) 0.0286(2) 0.7039(3) 0.0681(16) Uani 1 1 d .
H54 H 0.4464 0.0431 0.7096 0.082 Uiso 1 1 calc R
C55 C 0.4950(5) 0.0007(2) 0.6416(4) 0.092(2) Uani 1 1 d .
H55 H 0.4365 -0.0038 0.6065 0.111 Uiso 1 1 calc R
C56 C 0.5765(6) -0.0202(2) 0.6324(4) 0.0824(19) Uani 1 1 d .
H56 H 0.5732 -0.0379 0.5900 0.099 Uiso 1 1 calc R
C57 C 0.6616(5) -0.0153(2) 0.6847(4) 0.0718(17) Uani 1 1 d .
H57 H 0.7157 -0.0304 0.6786 0.086 Uiso 1 1 calc R
C58 C 0.6681(4) 0.01212(17) 0.7471(3) 0.0546(13) Uani 1 1 d .
H58 H 0.7268 0.0153 0.7825 0.066 Uiso 1 1 calc R
C59 C 0.8374(3) 0.19172(16) 0.7349(3) 0.0456(11) Uani 1 1 d .
H59A H 0.8732 0.1884 0.6995 0.055 Uiso 1 1 calc R
H59B H 0.8823 0.1974 0.7828 0.055 Uiso 1 1 calc R
C60 C 0.8589(3) 0.09148(18) 0.7837(3) 0.0505(12) Uani 1 1 d .
C61 C 0.8782(4) 0.0891(2) 0.8592(3) 0.0626(14) Uani 1 1 d .
H61 H 0.8520 0.1123 0.8833 0.075 Uiso 1 1 calc R
C62 C 0.9357(4) 0.0530(3) 0.8994(4) 0.0833(19) Uani 1 1 d .
H62 H 0.9466 0.0517 0.9500 0.100 Uiso 1 1 calc R
C63 C 0.9763(4) 0.0194(2) 0.8660(5) 0.0815(19) Uani 1 1 d .
H63 H 1.0146 -0.0050 0.8935 0.098 Uiso 1 1 calc R
C64 C 0.9612(5) 0.0213(2) 0.7929(5) 0.089(2) Uani 1 1 d .
H64 H 0.9912 -0.0011 0.7704 0.107 Uiso 1 1 calc R
C65 C 0.9012(4) 0.0566(2) 0.7503(3) 0.0743(17) Uani 1 1 d .
H65 H 0.8896 0.0567 0.6996 0.089 Uiso 1 1 calc R
C66 C 0.7287(4) 0.11681(17) 0.6408(3) 0.0534(13) Uani 1 1 d .
C67 C 0.7905(5) 0.1103(2) 0.5974(3) 0.0740(17) Uani 1 1 d .
H67 H 0.8555 0.1163 0.6171 0.089 Uiso 1 1 calc R
C68 C 0.7552(7) 0.0949(3) 0.5255(4) 0.096(2) Uani 1 1 d .
H68 H 0.7967 0.0897 0.4974 0.115 Uiso 1 1 calc R
C69 C 0.6616(8) 0.0877(3) 0.4964(4) 0.112(3) Uani 1 1 d .
H69 H 0.6387 0.0773 0.4480 0.134 Uiso 1 1 calc R
C70 C 0.5979(6) 0.0952(3) 0.5368(4) 0.101(2) Uani 1 1 d .
H70 H 0.5327 0.0911 0.5156 0.121 Uiso 1 1 calc R
C71 C 0.6339(4) 0.1091(2) 0.6099(3) 0.0710(16) Uani 1 1 d .
H71 H 0.5922 0.1132 0.6382 0.085 Uiso 1 1 calc R
C72 C 0.7016(4) 0.23803(18) 0.6105(3) 0.0509(12) Uani 1 1 d .
C73 C 0.6052(4) 0.2446(2) 0.5825(3) 0.0686(16) Uani 1 1 d .
H73 H 0.5687 0.2519 0.6138 0.082 Uiso 1 1 calc R
C74 C 0.5612(5) 0.2404(3) 0.5074(3) 0.092(2) Uani 1 1 d .
H74 H 0.4958 0.2453 0.4889 0.110 Uiso 1 1 calc R
C75 C 0.6123(7) 0.2292(3) 0.4614(4) 0.096(2) Uani 1 1 d .
H75 H 0.5821 0.2265 0.4114 0.115 Uiso 1 1 calc R
C76 C 0.7085(6) 0.2219(3) 0.4877(3) 0.083(2) Uani 1 1 d .
H76 H 0.7435 0.2142 0.4554 0.100 Uiso 1 1 calc R
C77 C 0.7540(5) 0.2259(2) 0.5620(3) 0.0686(16) Uani 1 1 d .
H77 H 0.8194 0.2205 0.5798 0.082 Uiso 1 1 calc R
C78 C 0.8344(3) 0.29505(17) 0.7224(3) 0.0492(12) Uani 1 1 d .
C79 C 0.8540(4) 0.3214(2) 0.6654(3) 0.0661(15) Uani 1 1 d .
H79 H 0.8283 0.3111 0.6171 0.079 Uiso 1 1 calc R
C80 C 0.9112(4) 0.3626(2) 0.6801(4) 0.0764(18) Uani 1 1 d .
H80 H 0.9242 0.3793 0.6416 0.092 Uiso 1 1 calc R
C81 C 0.9486(4) 0.3788(2) 0.7498(4) 0.0754(18) Uani 1 1 d .
H81 H 0.9858 0.4069 0.7591 0.090 Uiso 1 1 calc R
C82 C 0.9305(4) 0.3531(2) 0.8071(4) 0.0773(17) Uani 1 1 d .
H82 H 0.9561 0.3640 0.8550 0.093 Uiso 1 1 calc R
C83 C 0.8755(4) 0.3118(2) 0.7939(3) 0.0609(14) Uani 1 1 d .
H83 H 0.8653 0.2947 0.8331 0.073 Uiso 1 1 calc R
F1 F 0.8724(6) -0.0329(3) 0.3190(5) 0.228(4) Uani 1 1 d .
F2 F 0.7721(7) -0.0161(3) 0.3727(5) 0.247(4) Uani 1 1 d .
F3 F 0.8902(7) 0.0274(4) 0.3905(5) 0.299(6) Uani 1 1 d .
F4 F 0.8602(6) 0.0461(4) 0.2814(6) 0.270(5) Uani 1 1 d .
F5 F 0.7415(7) -0.0015(3) 0.2568(4) 0.258(5) Uani 1 1 d .
F6 F 0.7537(6) 0.0571(3) 0.3292(4) 0.215(3) Uani 1 1 d .

loop_
_atom_site_aniso_label
_atom_site_aniso_U_11
_atom_site_aniso_U_22
_atom_site_aniso_U_33
_atom_site_aniso_U_23
_atom_site_aniso_U_13
_atom_site_aniso_U_12
Cu1 0.0456(3) 0.0385(3) 0.0457(3) 0.0009(2) 0.0215(3) 0.0016(2)
Cu2 0.0607(4) 0.0342(3) 0.0515(3) 0.0044(2) 0.0280(3) 0.0036(3)
Cu3 0.0493(4) 0.0342(3) 0.0512(3) -0.0020(2) 0.0239(3) -0.0027(2)
P1 0.0482(7) 0.0343(6) 0.0491(7) 0.0036(5) 0.0238(6) 0.0000(5)
P2 0.0436(7) 0.0340(6) 0.0473(7) 0.0049(5) 0.0213(6) 0.0034(5)
P3 0.0414(7) 0.0321(6) 0.0438(6) 0.0037(5) 0.0190(6) 0.0009(5)
P4 0.0417(7) 0.0302(6) 0.0508(7) -0.0010(5) 0.0206(6) 0.0005(5)
P5 0.0455(7) 0.0393(6) 0.0518(7) -0.0032(5) 0.0234(6) -0.0014(5)
P6 0.0454(7) 0.0413(7) 0.0456(7) 0.0008(5) 0.0233(6) -0.0011(5)
P7 0.1277(17) 0.0567(10) 0.0845(12) -0.0052(9) 0.0331(12) -0.0155(10)
C1 0.055(3) 0.052(3) 0.047(3) 0.000(2) 0.028(3) 0.004(2)
C2 0.064(4) 0.060(3) 0.050(3) -0.001(3) 0.023(3) 0.003(3)
C3 0.060(4) 0.073(4) 0.060(3) 0.003(3) 0.007(3) -0.009(3)
C4 0.084(5) 0.105(6) 0.088(5) -0.002(4) 0.010(4) -0.036(4)
C5 0.072(4) 0.034(3) 0.054(3) 0.003(2) 0.024(3) 0.000(2)
C6 0.068(4) 0.045(3) 0.045(3) 0.003(2) 0.004(3) -0.004(3)
C7 0.101(5) 0.064(4) 0.075(4) -0.006(3) 0.002(4) -0.004(4)
C8 0.171(9) 0.097(6) 0.086(6) -0.027(5) -0.024(6) -0.005(6)
C9 0.054(3) 0.042(3) 0.050(3) 0.009(2) 0.023(2) 0.005(2)
C10 0.054(3) 0.039(3) 0.054(3) 0.004(2) 0.027(3) 0.005(2)
C11 0.054(3) 0.055(3) 0.063(3) 0.019(2) 0.026(3) 0.000(2)
C12 0.066(4) 0.064(4) 0.085(4) 0.026(3) 0.037(4) 0.004(3)
C13 0.096(5) 0.072(4) 0.077(4) 0.027(3) 0.052(4) 0.010(4)
C14 0.094(5) 0.092(5) 0.055(3) 0.014(3) 0.021(3) -0.002(4)
C15 0.082(4) 0.071(4) 0.057(3) 0.014(3) 0.023(3) -0.015(3)
C16 0.062(3) 0.047(3) 0.053(3) -0.001(2) 0.029(3) -0.007(2)
C17 0.091(5) 0.044(3) 0.098(5) -0.005(3) 0.049(4) -0.006(3)
C18 0.142(7) 0.059(4) 0.107(5) -0.033(4) 0.079(6) -0.036(4)
C19 0.156(8) 0.103(7) 0.078(5) -0.038(5) 0.049(6) -0.062(6)
C20 0.116(6) 0.108(6) 0.060(4) -0.017(4) 0.018(4) -0.018(5)
C21 0.077(4) 0.067(4) 0.060(3) -0.001(3) 0.023(3) -0.010(3)
C22 0.045(3) 0.046(3) 0.040(2) 0.008(2) 0.020(2) 0.002(2)
C23 0.058(3) 0.048(3) 0.065(3) 0.011(2) 0.011(3) 0.005(2)
C24 0.054(4) 0.073(4) 0.065(4) 0.008(3) 0.004(3) -0.008(3)
C25 0.049(3) 0.095(5) 0.066(4) 0.020(3) 0.016(3) 0.006(3)
C26 0.057(4) 0.073(4) 0.075(4) 0.012(3) 0.026(3) 0.016(3)
C27 0.057(3) 0.054(3) 0.061(3) 0.010(2) 0.026(3) 0.009(3)
C28 0.041(3) 0.052(3) 0.053(3) -0.004(2) 0.019(2) 0.003(2)
C29 0.081(4) 0.051(3) 0.070(3) -0.010(3) 0.039(3) -0.006(3)
C30 0.085(5) 0.084(5) 0.088(5) -0.037(4) 0.044(4) -0.014(4)
C31 0.074(5) 0.142(8) 0.068(4) -0.044(5) 0.008(4) 0.002(5)
C32 0.123(7) 0.110(7) 0.054(4) 0.001(4) 0.005(4) 0.029(5)
C33 0.092(5) 0.069(4) 0.052(3) 0.004(3) 0.008(3) 0.014(3)
C34 0.046(3) 0.037(2) 0.050(3) 0.004(2) 0.021(2) 0.002(2)
C35 0.044(3) 0.045(3) 0.045(3) 0.003(2) 0.019(2) 0.006(2)
C36 0.059(3) 0.052(3) 0.053(3) 0.002(2) 0.016(3) 0.003(3)
C37 0.071(4) 0.077(4) 0.054(3) -0.005(3) 0.008(3) 0.005(3)
C38 0.073(4) 0.089(5) 0.052(3) 0.010(3) 0.017(3) 0.014(4)
C39 0.080(4) 0.066(4) 0.057(3) 0.023(3) 0.029(3) 0.017(3)
C40 0.063(3) 0.044(3) 0.060(3) 0.011(2) 0.028(3) 0.002(2)
C41 0.045(3) 0.038(2) 0.049(3) 0.004(2) 0.019(2) 0.005(2)
C42 0.051(3) 0.055(3) 0.056(3) -0.003(2) 0.019(3) 0.002(2)
C43 0.046(3) 0.067(4) 0.081(4) -0.001(3) 0.022(3) -0.009(3)
C44 0.048(3) 0.070(4) 0.087(4) 0.013(3) 0.032(3) 0.005(3)
C45 0.062(4) 0.069(4) 0.080(4) 0.002(3) 0.043(3) 0.009(3)
C46 0.050(3) 0.050(3) 0.060(3) -0.007(2) 0.026(3) 0.000(2)
C47 0.043(3) 0.038(2) 0.060(3) 0.007(2) 0.026(2) 0.005(2)
C48 0.048(3) 0.048(3) 0.066(3) 0.008(3) 0.019(3) -0.001(2)
C49 0.053(3) 0.076(4) 0.071(4) 0.012(3) 0.014(3) 0.005(3)
C50 0.064(4) 0.072(4) 0.083(4) 0.032(3) 0.020(3) 0.015(3)
C51 0.067(4) 0.049(3) 0.093(4) 0.030(3) 0.038(4) 0.018(3)
C52 0.054(3) 0.039(3) 0.079(4) 0.003(2) 0.036(3) 0.003(2)
C53 0.053(3) 0.033(2) 0.062(3) -0.005(2) 0.024(3) -0.003(2)
C54 0.064(4) 0.055(3) 0.084(4) -0.028(3) 0.020(3) 0.002(3)
C55 0.098(5) 0.071(4) 0.092(5) -0.036(4) 0.004(4) 0.007(4)
C56 0.113(6) 0.058(4) 0.081(4) -0.026(3) 0.035(4) -0.007(4)
C57 0.080(4) 0.059(4) 0.092(4) -0.017(3) 0.049(4) 0.003(3)
C58 0.056(3) 0.045(3) 0.072(3) -0.010(2) 0.034(3) 0.000(2)
C59 0.042(3) 0.044(3) 0.055(3) -0.002(2) 0.020(2) 0.000(2)
C60 0.042(3) 0.046(3) 0.067(3) -0.002(2) 0.022(3) -0.002(2)
C61 0.053(3) 0.068(4) 0.065(3) -0.001(3) 0.015(3) 0.008(3)
C62 0.058(4) 0.100(5) 0.085(4) 0.015(4) 0.009(3) 0.009(4)
C63 0.046(4) 0.063(4) 0.126(6) 0.014(4) 0.010(4) 0.009(3)
C64 0.079(5) 0.058(4) 0.133(7) -0.012(4) 0.036(5) 0.015(3)
C65 0.081(4) 0.062(4) 0.086(4) -0.007(3) 0.034(4) 0.019(3)
C66 0.070(4) 0.041(3) 0.055(3) -0.003(2) 0.026(3) -0.006(2)
C67 0.088(4) 0.077(4) 0.070(4) -0.022(3) 0.044(4) -0.012(3)
C68 0.142(7) 0.087(5) 0.072(4) -0.028(4) 0.054(5) -0.020(5)
C69 0.172(9) 0.093(6) 0.062(4) -0.029(4) 0.018(6) -0.034(6)
C70 0.093(5) 0.116(6) 0.079(5) -0.024(4) 0.002(4) -0.033(5)
C71 0.074(4) 0.071(4) 0.066(4) -0.010(3) 0.017(3) -0.018(3)
C72 0.067(3) 0.048(3) 0.046(3) -0.002(2) 0.029(3) -0.002(2)
C73 0.071(4) 0.088(4) 0.051(3) -0.001(3) 0.024(3) 0.001(3)
C74 0.091(5) 0.129(7) 0.048(4) 0.000(4) 0.009(4) -0.015(4)
C75 0.137(7) 0.096(5) 0.056(4) -0.005(4) 0.031(5) -0.016(5)
C76 0.121(6) 0.094(5) 0.048(3) -0.009(3) 0.045(4) -0.002(4)
C77 0.086(4) 0.070(4) 0.061(3) 0.001(3) 0.039(3) 0.001(3)
C78 0.043(3) 0.044(3) 0.066(3) 0.001(2) 0.025(3) 0.005(2)
C79 0.070(4) 0.058(3) 0.078(4) 0.016(3) 0.035(3) -0.006(3)
C80 0.071(4) 0.057(4) 0.110(5) 0.022(4) 0.041(4) -0.007(3)
C81 0.055(4) 0.043(3) 0.131(6) -0.002(4) 0.030(4) -0.009(3)
C82 0.072(4) 0.057(4) 0.101(5) -0.018(3) 0.022(4) -0.009(3)
C83 0.056(3) 0.054(3) 0.076(4) -0.011(3) 0.025(3) -0.004(3)
F1 0.273(9) 0.181(7) 0.244(8) -0.004(6) 0.096(7) 0.114(7)
F2 0.348(11) 0.187(8) 0.252(9) 0.093(7) 0.158(9) -0.019(7)
F3 0.294(10) 0.241(11) 0.238(9) -0.036(8) -0.120(8) -0.083(9)
F4 0.255(9) 0.282(11) 0.336(12) 0.138(9) 0.185(9) 0.000(8)
F5 0.348(11) 0.165(7) 0.165(6) -0.053(5) -0.080(7) 0.014(7)
F6 0.297(10) 0.127(6) 0.261(8) 0.007(5) 0.143(8) 0.054(6)

loop_
_atom_type_symbol
_atom_type_description
_atom_type_scat_dispersion_real
_atom_type_scat_dispersion_imag
_atom_type_scat_source
Cu Cu 0.3201 1.2651 'International Tables Vol C Tables 4.2.6.8 and 6.1.1.4'
P P 0.1023 0.0942 'International Tables Vol C Tables 4.2.6.8 and 6.1.1.4'
C C 0.0033 0.0016 'International Tables Vol C Tables 4.2.6.8 and 6.1.1.4'
H H 0.0000 0.0000 'International Tables Vol C Tables 4.2.6.8 and 6.1.1.4'
F F 0.0171 0.0103 'International Tables Vol C Tables 4.2.6.8 and 6.1.1.4'

loop_
_geom_angle_atom_site_label_1
_geom_angle_atom_site_label_2
_geom_angle_atom_site_label_3
_geom_angle
C1 Cu1 C5 97.33(19)
C1 Cu1 P1 111.61(14)
C5 Cu1 P1 114.45(13)
C1 Cu1 P6 114.95(12)
C5 Cu1 P6 110.57(14)
P1 Cu1 P6 107.86(4)
C1 Cu1 Cu3 60.74(14)
C5 Cu1 Cu3 51.10(13)
P1 Cu1 Cu3 157.97(4)
P6 Cu1 Cu3 93.71(4)
C1 Cu1 Cu2 53.41(12)
C5 Cu1 Cu2 58.71(14)
P1 Cu1 Cu2 93.96(3)
P6 Cu1 Cu2 158.17(4)
Cu3 Cu1 Cu2 64.62(2)
C1 Cu2 P2 104.46(13)
C1 Cu2 P3 114.38(14)
P2 Cu2 P3 121.02(4)
C1 Cu2 C5 85.25(18)
P2 Cu2 C5 116.44(11)
P3 Cu2 C5 109.59(11)
C1 Cu2 Cu1 47.49(14)
P2 Cu2 Cu1 92.65(3)
P3 Cu2 Cu1 146.24(4)
C5 Cu2 Cu1 49.43(11)
C1 Cu2 Cu3 54.02(13)
P2 Cu2 Cu3 146.83(4)
P3 Cu2 Cu3 92.06(4)
C5 Cu2 Cu3 45.26(11)
Cu1 Cu2 Cu3 54.21(2)
C5 Cu3 P4 119.06(13)
C5 Cu3 P5 114.65(14)
P4 Cu3 P5 108.81(5)
C5 Cu3 C1 92.1(2)
P4 Cu3 C1 107.75(13)
P5 Cu3 C1 113.36(11)
C5 Cu3 Cu1 55.72(13)
P4 Cu3 Cu1 151.95(4)
P5 Cu3 Cu1 96.86(4)
C1 Cu3 Cu1 49.52(14)
C5 Cu3 Cu2 58.05(15)
P4 Cu3 Cu2 92.09(3)
P5 Cu3 Cu2 157.65(4)
C1 Cu3 Cu2 50.22(10)
Cu1 Cu3 Cu2 61.17(2)
C16 P1 C10 102.8(2)
C16 P1 C9 103.6(2)
C10 P1 C9 102.9(2)
C16 P1 Cu1 124.74(18)
C10 P1 Cu1 111.73(15)
C9 P1 Cu1 108.80(16)
C22 P2 C28 104.3(2)
C22 P2 C9 98.3(2)
C28 P2 C9 107.3(2)
C22 P2 Cu2 115.08(16)
C28 P2 Cu2 117.24(16)
C9 P2 Cu2 112.57(15)
C35 P3 C34 105.3(2)
C35 P3 C41 102.6(2)
C34 P3 C41 101.9(2)
C35 P3 Cu2 116.87(16)
C34 P3 Cu2 109.92(14)
C41 P3 Cu2 118.54(15)
C53 P4 C47 105.3(2)
C53 P4 C34 103.7(2)
C47 P4 C34 102.6(2)
C53 P4 Cu3 111.92(15)
C47 P4 Cu3 118.24(16)
C34 P4 Cu3 113.60(14)
C60 P5 C66 106.3(2)
C60 P5 C59 104.5(2)
C66 P5 C59 104.0(2)
C60 P5 Cu3 111.88(15)
C66 P5 Cu3 120.40(18)
C59 P5 Cu3 108.40(15)
C78 P6 C72 105.5(2)
C78 P6 C59 102.4(2)
C72 P6 C59 104.9(2)
C78 P6 Cu1 117.02(15)
C72 P6 Cu1 114.02(17)
C59 P6 Cu1 111.79(15)
F3 P7 F2 88.3(6)
F3 P7 F5 178.5(6)
F2 P7 F5 93.1(6)
F3 P7 F4 88.3(6)
F2 P7 F4 174.1(6)
F5 P7 F4 90.1(6)
F3 P7 F1 90.6(6)
F2 P7 F1 87.1(5)
F5 P7 F1 89.9(5)
F4 P7 F1 97.9(5)
F3 P7 F6 92.3(6)
F2 P7 F6 91.0(4)
F5 P7 F6 87.4(5)
F4 P7 F6 84.2(5)
F1 P7 F6 176.5(5)
C2 C1 Cu1 175.0(5)
C2 C1 Cu2 101.5(4)
Cu1 C1 Cu2 79.09(18)
C2 C1 Cu3 115.3(4)
Cu1 C1 Cu3 69.74(17)
Cu2 C1 Cu3 75.76(15)
C1 C2 C3 179.0(6)
C4 C3 C2 177.5(6)
C6 C5 Cu3 149.4(4)
C6 C5 Cu1 136.4(4)
Cu3 C5 Cu1 73.18(17)
C6 C5 Cu2 115.5(4)
Cu3 C5 Cu2 76.69(18)
Cu1 C5 Cu2 71.87(16)
C5 C6 C7 178.3(6)
C8 C7 C6 177.0(9)
P1 C9 P2 112.3(2)
C11 C10 C15 118.6(5)
C11 C10 P1 119.8(4)
C15 C10 P1 121.3(4)
C10 C11 C12 120.3(5)
C13 C12 C11 120.6(5)
C12 C13 C14 120.6(5)
C13 C14 C15 118.9(6)
C14 C15 C10 121.0(6)
C21 C16 C17 117.7(5)
C21 C16 P1 119.9(4)
C17 C16 P1 122.4(5)
C18 C17 C16 121.2(7)
C19 C18 C17 119.5(7)
C20 C19 C18 119.8(7)
C19 C20 C21 121.2(8)
C20 C21 C16 120.6(6)
C23 C22 C27 118.9(5)
C23 C22 P2 119.6(4)
C27 C22 P2 121.4(4)
C22 C23 C24 120.9(5)
C25 C24 C23 118.9(6)
C26 C25 C24 120.9(6)
C25 C26 C27 120.0(6)
C26 C27 C22 120.5(5)
C29 C28 C33 119.0(5)
C29 C28 P2 124.8(4)
C33 C28 P2 116.2(4)
C30 C29 C28 120.0(6)
C31 C30 C29 120.3(6)
C30 C31 C32 120.9(6)
C31 C32 C33 119.2(7)
C32 C33 C28 120.6(6)
P3 C34 P4 112.6(2)
C36 C35 C40 118.2(5)
C36 C35 P3 119.7(4)
C40 C35 P3 122.0(4)
C35 C36 C37 121.3(5)
C38 C37 C36 119.4(6)
C39 C38 C37 120.7(5)
C38 C39 C40 120.8(5)
C35 C40 C39 119.6(5)
C42 C41 C46 118.1(4)
C42 C41 P3 122.5(3)
C46 C41 P3 119.3(4)
C41 C42 C43 120.9(5)
C44 C43 C42 119.4(5)
C43 C44 C45 120.2(5)
C44 C45 C46 120.7(5)
C45 C46 C41 120.6(5)
C48 C47 C52 118.3(5)
C48 C47 P4 119.3(4)
C52 C47 P4 122.2(4)
C49 C48 C47 120.9(5)
C50 C49 C48 119.5(6)
C51 C50 C49 120.9(6)
C50 C51 C52 120.1(5)
C51 C52 C47 120.3(5)
C54 C53 C58 117.5(4)
C54 C53 P4 123.0(4)
C58 C53 P4 118.6(4)
C53 C54 C55 121.4(5)
C56 C55 C54 119.4(6)
C57 C56 C55 120.6(6)
C56 C57 C58 120.3(5)
C57 C58 C53 120.8(5)
P5 C59 P6 109.2(2)
C61 C60 C65 117.3(5)
C61 C60 P5 116.3(4)
C65 C60 P5 126.1(4)
C62 C61 C60 121.2(5)
C63 C62 C61 120.7(6)
C64 C63 C62 119.7(6)
C63 C64 C65 121.0(6)
C60 C65 C64 120.0(6)
C71 C66 C67 118.6(5)
C71 C66 P5 118.3(4)
C67 C66 P5 123.1(4)
C68 C67 C66 120.1(6)
C69 C68 C67 120.1(7)
C68 C69 C70 121.4(7)
C69 C70 C71 118.5(7)
C66 C71 C70 121.2(6)
C73 C72 C77 118.2(5)
C73 C72 P6 118.2(4)
C77 C72 P6 123.5(4)
C72 C73 C74 120.6(6)
C75 C74 C73 120.7(7)
C74 C75 C76 120.3(7)
C75 C76 C77 120.2(6)
C76 C77 C72 120.0(6)
C83 C78 C79 117.3(5)
C83 C78 P6 118.0(4)
C79 C78 P6 124.7(4)
C80 C79 C78 120.7(6)
C81 C80 C79 121.0(6)
C80 C81 C82 119.2(5)
C83 C82 C81 120.8(6)
C82 C83 C78 121.0(6)

loop_
_geom_bond_atom_site_label_1
_geom_bond_atom_site_label_2
_geom_bond_distance
Cu1 C1 2.084(6)
Cu1 C5 2.218(5)
Cu1 P1 2.3009(13)
Cu1 P6 2.3078(12)
Cu1 Cu3 2.5698(8)
Cu1 Cu2 2.7755(9)
Cu2 C1 2.270(4)
Cu2 P2 2.2941(12)
Cu2 P3 2.3013(12)
Cu2 C5 2.496(6)
Cu2 Cu3 2.8624(8)
Cu3 C5 2.089(5)
Cu3 P4 2.2741(12)
Cu3 P5 2.3210(13)
Cu3 C1 2.390(5)
P1 C16 1.816(5)
P1 C10 1.832(5)
P1 C9 1.836(5)
P2 C22 1.821(5)
P2 C28 1.823(5)
P2 C9 1.841(4)
P3 C35 1.819(5)
P3 C34 1.826(4)
P3 C41 1.831(5)
P4 C53 1.812(5)
P4 C47 1.823(5)
P4 C34 1.831(4)
P5 C60 1.822(5)
P5 C66 1.826(5)
P5 C59 1.835(5)
P6 C78 1.811(5)
P6 C72 1.825(5)
P6 C59 1.843(5)
P7 F3 1.453(7)
P7 F2 1.486(6)
P7 F5 1.487(7)
P7 F4 1.502(7)
P7 F1 1.518(7)
P7 F6 1.541(7)
C1 C2 1.124(7)
C2 C3 1.413(8)
C3 C4 1.185(8)
C5 C6 1.149(7)
C6 C7 1.377(8)
C7 C8 1.215(9)
C10 C11 1.378(7)
C10 C15 1.391(7)
C11 C12 1.386(7)
C12 C13 1.356(9)
C13 C14 1.381(9)
C14 C15 1.388(7)
C16 C21 1.375(8)
C16 C17 1.395(8)
C17 C18 1.377(9)
C18 C19 1.369(11)
C19 C20 1.358(12)
C20 C21 1.372(9)
C22 C23 1.381(7)
C22 C27 1.388(7)
C23 C24 1.391(7)
C24 C25 1.379(9)
C25 C26 1.369(9)
C26 C27 1.376(7)
C28 C29 1.391(7)
C28 C33 1.391(7)
C29 C30 1.388(8)
C30 C31 1.358(10)
C31 C32 1.384(11)
C32 C33 1.387(9)
C35 C36 1.390(7)
C35 C40 1.400(6)
C36 C37 1.395(7)
C37 C38 1.373(9)
C38 C39 1.357(8)
C39 C40 1.404(7)
C41 C42 1.387(7)
C41 C46 1.393(6)
C42 C43 1.407(7)
C43 C44 1.370(8)
C44 C45 1.371(8)
C45 C46 1.382(7)
C47 C48 1.392(7)
C47 C52 1.398(7)
C48 C49 1.391(7)
C49 C50 1.370(9)
C50 C51 1.369(9)
C51 C52 1.389(7)
C53 C54 1.382(7)
C53 C58 1.406(6)
C54 C55 1.393(8)
C55 C56 1.380(9)
C56 C57 1.357(9)
C57 C58 1.386(7)
C60 C61 1.384(7)
C60 C65 1.391(7)
C61 C62 1.381(8)
C62 C63 1.351(9)
C63 C64 1.346(9)
C64 C65 1.397(9)
C66 C71 1.357(7)
C66 C67 1.401(7)
C67 C68 1.381(8)
C68 C69 1.336(11)
C69 C70 1.384(11)
C70 C71 1.392(8)
C72 C73 1.368(8)
C72 C77 1.402(7)
C73 C74 1.392(8)
C74 C75 1.340(10)
C75 C76 1.366(10)
C76 C77 1.383(8)
C78 C83 1.397(7)
C78 C79 1.401(7)
C79 C80 1.387(8)
C80 C81 1.357(9)
C81 C82 1.385(9)
C82 C83 1.372(8)
